data_9002666
loop_
_publ_author_name
'Hejny, C.'
'Armbruster, T.'

_publ_section_title
;Polysomatism in hogbomite: The crystal structures of 10T, 12H, 14T and 24R
 polysomes Note: Data represents a model, not experiment. Sample: polytype 12H
;
_journal_name_full 'American Mineralogist'
_journal_page_first 277
_journal_page_last 292
_journal_volume 87
_journal_year 2002
_chemical_formula_sum 'Al12 H Mg4 O24 Ti'
_chemical_name_mineral Hogbomite
_space_group_IT_number 186
_symmetry_space_group_name_Hall 'P 6c -2c'
_symmetry_space_group_name_H-M 'P 63 m c'
_cell_angle_alpha 90
_cell_angle_beta 90
_cell_angle_gamma 120
_cell_length_a 5.7
_cell_length_b 5.7
_cell_length_c 27.6
_cell_formula_units_Z 2
_cell_volume 776.586
_exptl_crystal_density_diffrn 3.652
_cod_original_formula_sum 'Mg4 Al12 Ti O24 H'
_cod_database_code 9002666

loop_
_symmetry_equiv_pos_as_xyz
x,y,z
-x,-x+y,1/2+z
x-y,x,1/2+z
-y,-x,z
-y,x-y,z
x-y,-y,1/2+z
-x,-y,1/2+z
x,x-y,z
-x+y,-x,z
y,x,1/2+z
y,-x+y,1/2+z
-x+y,y,z

loop_
_atom_site_label
_atom_site_fract_x
_atom_site_fract_y
_atom_site_fract_z
Mg1 0.00000 0.00000 0.02083
Al2 0.66667 0.33333 0.04167
Mg3 0.33333 0.66667 0.06250
Al4 0.83333 0.66667 0.12500
Mg5 0.33333 0.66667 0.18750
Al6 0.00000 0.00000 0.20833
Mg7 0.66667 0.33333 0.22917
Al8 0.16667 0.83333 0.29167
Ti9 0.33333 0.66667 0.37500
Al10 0.00000 0.00000 0.39583
Al11 0.83333 0.66667 0.45833
O1 0.33333 0.16667 0.00000
O2 0.33333 0.66667 0.00000
O3 0.00000 0.00000 0.08333
O4 0.00000 0.50000 0.08333
O5 0.66667 0.33333 0.16667
O6 0.66667 0.83333 0.16667
O7 0.33333 0.16667 0.25000
O8 0.33333 0.66667 0.25000
O9 0.00000 0.00000 0.33333
O10 0.00000 0.50000 0.33333
O11 0.66667 0.33333 0.41667
O12 0.66667 0.83333 0.41667
H 0.66667 0.33333 0.38000
